data_7158174
loop_
_publ_author_name
'Abeysekera, Amila M.'
'Averkiev, Boris B.'
'Le Magueres, Pierre'
'Aaker\"oy, Christer B'

_publ_section_title
;
 Intermolecular binding preferences of haloethynyl halogen-bond donors as
 a function of molecular electrostatic potentials in a family of
 <i>N</i>-(pyridin-2-yl)amides.
;
_journal_issue 30
_journal_name_full 'Organic &amp; biomolecular chemistry'
_journal_page_first 6671
_journal_page_last 6681
_journal_paper_doi 10.1039/d1ob01133b
_journal_volume 19
_journal_year 2021
_chemical_formula_moiety 'C13 H8 Br N3 O'
_chemical_formula_sum 'C13 H8 Br N3 O'
_chemical_formula_weight 302.13
_space_group_crystal_system monoclinic
_space_group_IT_number 14
_space_group_name_Hall '-P 2yn'
_space_group_name_H-M_alt 'P 1 21/n 1'
_atom_sites_solution_hydrogens geom
_atom_sites_solution_primary dual
_audit_creation_date 2021-04-26
_audit_creation_method
;
Olex2 1.3-ac4
(compiled 2020.11.27 svn.r5f609507 for Rigaku Oxford Diffraction, GUI svn.r6214)
;
_audit_update_record
;
2021-06-10 deposited with the CCDC.	2021-07-12 downloaded from the CCDC.
;
_cell_angle_alpha 90
_cell_angle_beta 95.148(5)
_cell_angle_gamma 90
_cell_formula_units_Z 4
_cell_length_a 3.8797(2)
_cell_length_b 21.3190(14)
_cell_length_c 14.8922(9)
_cell_measurement_reflns_used 4602
_cell_measurement_temperature 180.00(10)
_cell_measurement_theta_max 75.0960
_cell_measurement_theta_min 3.5950
_cell_volume 1226.78(13)
_computing_cell_refinement 'CrysAlisPro 1.171.41.96a (Rigaku OD, 2021)'
_computing_data_collection 'CrysAlisPro 1.171.41.96a (Rigaku OD, 2021)'
_computing_data_reduction 'CrysAlisPro 1.171.41.96a (Rigaku OD, 2021)'
_computing_molecular_graphics 'Olex2 1.3-ac4 (Dolomanov et al., 2009)'
_computing_publication_material 'Olex2 1.3-ac4 (Dolomanov et al., 2009)'
_computing_structure_refinement 'SHELXL 2018/3 (Sheldrick, 2015)'
_computing_structure_solution 'SHELXT 2018/2 (Sheldrick, 2018)'
_diffrn_ambient_environment N~2~
_diffrn_ambient_temperature 180.00(10)
_diffrn_detector 'Hybrid Pixel Array Detector'
_diffrn_detector_area_resol_mean 10.0000
_diffrn_detector_type HyPix
_diffrn_measured_fraction_theta_full 1.000
_diffrn_measured_fraction_theta_max 0.981
_diffrn_measurement_details
;
List of Runs (angles in degrees, time in seconds):

  # Type    Start    End  Width  t~exp~   \w     \q     \k     \f   Frames
#--------------------------------------------------------------------------
  1  \w    -61.00  30.00   0.50    3.95    --  -43.30  59.00  44.00  182
  2  \w    -68.00 -21.00   0.50    3.95    --  -43.30 -59.00 -95.00   94
  3  \w   -111.00 -86.00   0.50    3.95    --  -43.30 -59.00 -95.00   50
  4  \w   -163.00-134.00   0.50   15.82    --  -90.25 -59.00 -95.00   58
  5  \w    -66.00 -41.00   0.50   15.82    --  -90.25  59.00  44.00   50
  6  \w     38.00  63.00   0.50   15.82    --  111.75 -59.00 -95.00   50
  7  \w    114.00 178.00   0.50   15.82    --  111.75  59.00  44.00  128
  8  \w    -84.00 -48.00   0.50    3.95    --  -43.30 125.00 150.00   72
  9  \w    -45.00 -14.00   0.50    3.95    --  -43.30 125.00 150.00   62
 10  \w     67.00 107.00   0.50    3.95    --   43.30  59.00  44.00   80
 11  \w    -51.00 -26.00   0.50   15.82    --  -90.25  45.00-180.00   50
 12  \w    -50.00 -24.00   0.50   15.82    --  -90.25  45.00-150.00   52
 13  \w     38.00  64.00   0.50   15.82    --  111.75 -61.00 -30.00   52
 14  \w     42.00  71.00   0.50   15.82    --  111.75 -61.00 120.00   58
 15  \w     92.00 133.00   0.50   15.82    --  111.75  45.00 -30.00   82
 16  \w     42.00  70.00   0.50   15.82    --  111.75 -94.00 -90.00   56
 17  \w     39.00  93.00   0.50   15.82    --  111.75-125.00 120.00  108
 18  \w     74.00  99.00   0.50   15.82    --  111.75 -94.00 -90.00   50
 19  \w     48.00 104.00   0.50   15.82    --  111.75 -77.00   0.00  112
 20  \w     43.00  71.00   0.50   15.82    --  111.75 -61.00 150.00   56
 21  \w     45.00  70.00   0.50   15.82    --  111.75 -61.00 -60.00   50
 22  \w     39.00  71.00   0.50   15.82    --  111.75 -61.00-150.00   64
 23  \w     96.00 137.00   0.50   15.82    --  111.75 125.00-120.00   82
 24  \w     45.00  70.00   0.50   15.82    --  111.75 -61.00-180.00   50
 25  \w     97.00 166.00   0.50   15.82    --  111.75  77.00 120.00  138
 26  \w    117.00 158.00   0.50   15.82    --  111.75  30.00 120.00   82
 27  \w     80.00 105.00   0.50   15.82    --  111.75 -77.00 -90.00   50
 28  \w     45.00  70.00   0.50   15.82    --  111.75 -61.00  30.00   50
 29  \w    142.00 168.00   0.50   15.82    --  111.75  45.00 -30.00   52
 30  \w     48.00  78.00   0.50   15.82    --  111.75-125.00-150.00   60
 31  \w     41.00 107.00   0.50   15.82    --  111.75-125.00-120.00  132
;
_diffrn_measurement_device 'four-circle diffractometer'
_diffrn_measurement_device_type 'XtaLAB Synergy, Dualflex, HyPix'
_diffrn_measurement_method '\w scans'
_diffrn_orient_matrix_type 'CrysAlisPro convention (1999,Acta A55,543-557)'
_diffrn_orient_matrix_UB_11 0.2856562000
_diffrn_orient_matrix_UB_12 -0.0457678000
_diffrn_orient_matrix_UB_13 0.0368812000
_diffrn_orient_matrix_UB_21 0.2287520000
_diffrn_orient_matrix_UB_22 0.0215190000
_diffrn_orient_matrix_UB_23 -0.0736032000
_diffrn_orient_matrix_UB_31 0.1576763000
_diffrn_orient_matrix_UB_32 0.0516262000
_diffrn_orient_matrix_UB_33 0.0633743000
_diffrn_radiation_monochromator mirror
_diffrn_radiation_probe x-ray
_diffrn_radiation_type 'Cu K\a'
_diffrn_radiation_wavelength 1.54184
_diffrn_reflns_av_R_equivalents 0.0509
_diffrn_reflns_av_unetI/netI 0.0354
_diffrn_reflns_Laue_measured_fraction_full 1.000
_diffrn_reflns_Laue_measured_fraction_max 0.981
_diffrn_reflns_limit_h_max 4
_diffrn_reflns_limit_h_min -4
_diffrn_reflns_limit_k_max 26
_diffrn_reflns_limit_k_min -25
_diffrn_reflns_limit_l_max 18
_diffrn_reflns_limit_l_min -18
_diffrn_reflns_number 7916
_diffrn_reflns_point_group_measured_fraction_full 1.000
_diffrn_reflns_point_group_measured_fraction_max 0.981
_diffrn_reflns_theta_full 67.684
_diffrn_reflns_theta_max 77.529
_diffrn_reflns_theta_min 3.630
_diffrn_source 'micro-focus sealed X-ray tube'
_diffrn_source_type 'PhotonJet (Cu) X-ray Source'
_exptl_absorpt_coefficient_mu 4.499
_exptl_absorpt_correction_T_max 1.00000
_exptl_absorpt_correction_T_min 0.70697
_exptl_absorpt_correction_type multi-scan
_exptl_absorpt_process_details
;
CrysAlisPro 1.171.41.96a (Rigaku Oxford Diffraction, 2021)
Empirical absorption correction using spherical harmonics,
implemented in SCALE3 ABSPACK scaling algorithm.
;
_exptl_crystal_colour colourless
_exptl_crystal_colour_primary colourless
_exptl_crystal_density_diffrn 1.636
_exptl_crystal_description needle
_exptl_crystal_F_000 600
_exptl_crystal_recrystallization_method 'crystallized from acetone'
_exptl_crystal_size_max 0.143
_exptl_crystal_size_mid 0.046
_exptl_crystal_size_min 0.032
_refine_diff_density_max 0.938
_refine_diff_density_min -1.707
_refine_diff_density_rms 0.110
_refine_ls_extinction_method none
_refine_ls_goodness_of_fit_ref 1.099
_refine_ls_hydrogen_treatment constr
_refine_ls_matrix_type full
_refine_ls_number_parameters 163
_refine_ls_number_reflns 2542
_refine_ls_number_restraints 0
_refine_ls_restrained_S_all 1.099
_refine_ls_R_factor_all 0.0666
_refine_ls_R_factor_gt 0.0595
_refine_ls_shift/su_max 0.000
_refine_ls_shift/su_mean 0.000
_refine_ls_structure_factor_coef Fsqd
_refine_ls_weighting_details 'w=1/[\s^2^(Fo^2^)+(0.0615P)^2^+4.2645P] where P=(Fo^2^+2Fc^2^)/3'
_refine_ls_weighting_scheme calc
_refine_ls_wR_factor_gt 0.1490
_refine_ls_wR_factor_ref 0.1540
_reflns_Friedel_coverage 0.000
_reflns_number_gt 2208
_reflns_number_total 2542
_reflns_threshold_expression 'I > 2\s(I)'
_cod_data_source_file d1ob01133b2.cif
_cod_data_source_block 2act-Br
_cod_depositor_comments 'Adding full bibliography for 7158173--7158183.cif.'
_cod_original_cell_volume 1226.79(13)
_cod_database_code 7158174
_shelx_shelxl_version_number 2018/3
_chemical_oxdiff_formula 'C13 H8 Br1 N3 O1'
_shelx_space_group_comment
;
The symmetry employed for this shelxl refinement is uniquely defined
by the following loop, which should always be used as a source of
symmetry information in preference to the above space-group names.
They are only intended as comments.
;
_shelx_estimated_absorpt_t_max 0.869
_shelx_estimated_absorpt_t_min 0.566
_reflns_odcompleteness_completeness 99.77
_reflns_odcompleteness_iscentric 1
_reflns_odcompleteness_theta 74.33
_olex2_refinement_description
;
1. Fixed Uiso
 At 1.2 times of:
  All C(H) groups, All N(H) groups
2.a Aromatic/amide H refined with riding coordinates:
 N10(H10), C3(H3), C6(H6), C5(H5), C18(H18), C15(H15), C16(H16), C17(H17)
;
_olex2_date_sample_data_collection 2021-02-19
_olex2_date_sample_submission 2021-02-17
_olex2_exptl_crystal_mounting_method 'mounted on  a MiTegen loop'
_olex2_submission_original_sample_id 2act-Br
_olex2_submission_special_instructions 'No special instructions were received'
_oxdiff_exptl_absorpt_empirical_details
;
Empirical correction (ABSPACK) includes:
- Absorption correction using spherical harmonics
- Frame scaling
;
_oxdiff_exptl_absorpt_empirical_full_max 2.695
_oxdiff_exptl_absorpt_empirical_full_min 0.548

loop_
_space_group_symop_operation_xyz
'x, y, z'
'-x+1/2, y+1/2, -z+1/2'
'-x, -y, -z'
'x-1/2, -y-1/2, z-1/2'

loop_
_atom_site_label
_atom_site_type_symbol
_atom_site_fract_x
_atom_site_fract_y
_atom_site_fract_z
_atom_site_U_iso_or_equiv
_atom_site_adp_type
_atom_site_occupancy
_atom_site_site_symmetry_order
_atom_site_calc_flag
_atom_site_refinement_flags_posn
_atom_site_refinement_flags_adp
_atom_site_refinement_flags_occupancy
_atom_site_disorder_assembly
_atom_site_disorder_group
Br9 Br 0.06063(14) 0.20185(3) 0.65898(3) 0.0428(2) Uani 1 1 d . . . . .
O12 O 0.9191(11) 0.54863(19) 0.3567(3) 0.0546(10) Uani 1 1 d . . . . .
N2 N 0.3699(11) 0.37891(18) 0.3067(2) 0.0345(8) Uani 1 1 d . . . . .
N10 N 0.6306(11) 0.47129(18) 0.2727(3) 0.0362(9) Uani 1 1 d . . . . .
H10 H 0.563336 0.460626 0.216795 0.043 Uiso 1 1 calc R U . . .
N14 N 0.7346(12) 0.5328(2) 0.1200(3) 0.0450(10) Uani 1 1 d . . . . .
C4 C 0.3597(12) 0.3404(2) 0.4577(3) 0.0341(10) Uani 1 1 d . . . . .
C3 C 0.2768(13) 0.3361(2) 0.3651(3) 0.0349(10) Uani 1 1 d . . . . .
H3 H 0.147080 0.300894 0.342304 0.042 Uiso 1 1 calc R U . . .
C1 C 0.5488(13) 0.4293(2) 0.3396(3) 0.0335(9) Uani 1 1 d . . . . .
C11 C 0.8032(14) 0.5271(2) 0.2842(3) 0.0394(11) Uani 1 1 d . . . . .
C6 C 0.6390(13) 0.4380(2) 0.4313(3) 0.0391(10) Uani 1 1 d . . . . .
H6 H 0.763246 0.474188 0.452575 0.047 Uiso 1 1 calc R U . . .
C5 C 0.5446(13) 0.3931(2) 0.4901(3) 0.0374(10) Uani 1 1 d . . . . .
H5 H 0.605081 0.397795 0.552996 0.045 Uiso 1 1 calc R U . . .
C7 C 0.2560(13) 0.2934(2) 0.5190(3) 0.0357(10) Uani 1 1 d . . . . .
C13 C 0.8466(13) 0.5609(2) 0.1983(3) 0.0395(11) Uani 1 1 d . . . . .
C8 C 0.1759(13) 0.2564(3) 0.5738(3) 0.0428(11) Uani 1 1 d . . . . .
C18 C 0.9977(16) 0.6203(3) 0.2021(5) 0.0547(14) Uani 1 1 d . . . . .
H18 H 1.070666 0.639316 0.258356 0.066 Uiso 1 1 calc R U . . .
C15 C 0.7760(16) 0.5637(3) 0.0436(4) 0.0549(14) Uani 1 1 d . . . . .
H15 H 0.697525 0.544454 -0.012073 0.066 Uiso 1 1 calc R U . . .
C16 C 0.9284(16) 0.6224(3) 0.0419(5) 0.0628(17) Uani 1 1 d . . . . .
H16 H 0.955824 0.642568 -0.013920 0.075 Uiso 1 1 calc R U . . .
C17 C 1.0383(19) 0.6510(3) 0.1213(5) 0.0655(18) Uani 1 1 d . . . . .
H17 H 1.141569 0.691401 0.121354 0.079 Uiso 1 1 calc R U . . .

loop_
_atom_site_aniso_label
_atom_site_aniso_U_11
_atom_site_aniso_U_22
_atom_site_aniso_U_33
_atom_site_aniso_U_23
_atom_site_aniso_U_13
_atom_site_aniso_U_12
Br9 0.0444(3) 0.0506(3) 0.0342(3) 0.0115(2) 0.0080(2) 0.0018(2)
O12 0.070(3) 0.052(2) 0.041(2) -0.0105(17) 0.0045(19) -0.020(2)
N2 0.044(2) 0.0348(19) 0.0247(17) -0.0029(15) 0.0037(15) -0.0029(16)
N10 0.046(2) 0.035(2) 0.0274(18) -0.0029(16) 0.0044(16) -0.0062(17)
N14 0.053(3) 0.044(2) 0.039(2) 0.0041(18) 0.0062(19) -0.008(2)
C4 0.038(2) 0.037(2) 0.027(2) 0.0056(18) 0.0060(17) 0.0100(19)
C3 0.042(2) 0.033(2) 0.030(2) -0.0029(18) 0.0036(18) 0.0001(19)
C1 0.041(2) 0.033(2) 0.027(2) -0.0022(17) 0.0080(18) 0.0003(19)
C11 0.045(3) 0.035(2) 0.039(2) -0.006(2) 0.009(2) -0.005(2)
C6 0.046(3) 0.043(3) 0.029(2) -0.0081(19) 0.0027(19) -0.004(2)
C5 0.040(2) 0.047(3) 0.025(2) -0.0059(19) 0.0025(17) 0.001(2)
C7 0.037(2) 0.041(2) 0.030(2) 0.0082(19) 0.0069(18) 0.0039(19)
C13 0.039(3) 0.035(2) 0.044(3) 0.003(2) 0.005(2) -0.005(2)
C8 0.041(3) 0.049(3) 0.038(3) 0.001(2) 0.003(2) 0.007(2)
C18 0.059(4) 0.039(3) 0.065(4) 0.003(3) 0.004(3) -0.012(3)
C15 0.058(3) 0.061(3) 0.046(3) 0.016(3) 0.002(3) -0.010(3)
C16 0.051(3) 0.067(4) 0.070(4) 0.032(3) 0.004(3) -0.011(3)
C17 0.065(4) 0.047(3) 0.084(5) 0.016(3) 0.004(3) -0.016(3)

loop_
_atom_type_symbol
_atom_type_description
_atom_type_scat_dispersion_real
_atom_type_scat_dispersion_imag
_atom_type_scat_source
C C 0.0181 0.0091 'International Tables Vol C Tables 4.2.6.8 and 6.1.1.4'
H H 0.0000 0.0000 'International Tables Vol C Tables 4.2.6.8 and 6.1.1.4'
N N 0.0311 0.0180 'International Tables Vol C Tables 4.2.6.8 and 6.1.1.4'
O O 0.0492 0.0322 'International Tables Vol C Tables 4.2.6.8 and 6.1.1.4'
Br Br -0.6763 1.2805 'International Tables Vol C Tables 4.2.6.8 and 6.1.1.4'

loop_
_geom_angle_atom_site_label_1
_geom_angle_atom_site_label_2
_geom_angle_atom_site_label_3
_geom_angle
_geom_angle_site_symmetry_1
_geom_angle_site_symmetry_3
_geom_angle_publ_flag
C3 N2 C1 118.0(4) . . ?
C11 N10 C1 127.5(4) . . ?
C15 N14 C13 117.7(5) . . ?
C3 C4 C5 117.5(4) . . ?
C3 C4 C7 122.1(5) . . ?
C5 C4 C7 120.4(4) . . ?
N2 C3 C4 123.4(4) . . ?
N2 C1 N10 113.2(4) . . ?
N2 C1 C6 122.6(4) . . ?
C6 C1 N10 124.2(4) . . ?
O12 C11 N10 125.0(5) . . ?
O12 C11 C13 121.1(5) . . ?
N10 C11 C13 113.9(4) . . ?
C5 C6 C1 118.5(5) . . ?
C6 C5 C4 120.0(4) . . ?
C8 C7 C4 176.4(6) . . ?
N14 C13 C11 118.4(4) . . ?
N14 C13 C18 122.7(5) . . ?
C18 C13 C11 118.9(5) . . ?
C7 C8 Br9 178.5(5) . . ?
C17 C18 C13 118.1(6) . . ?
N14 C15 C16 123.0(6) . . ?
C17 C16 C15 119.2(6) . . ?
C16 C17 C18 119.3(6) . . ?

loop_
_geom_bond_atom_site_label_1
_geom_bond_atom_site_label_2
_geom_bond_distance
_geom_bond_site_symmetry_2
_geom_bond_publ_flag
Br9 C8 1.807(5) . ?
O12 C11 1.222(6) . ?
N2 C3 1.332(6) . ?
N2 C1 1.348(6) . ?
N10 C1 1.397(6) . ?
N10 C11 1.369(6) . ?
N14 C13 1.347(7) . ?
N14 C15 1.335(7) . ?
C4 C3 1.391(6) . ?
C4 C5 1.395(7) . ?
C4 C7 1.438(6) . ?
C1 C6 1.390(6) . ?
C11 C13 1.490(7) . ?
C6 C5 1.369(7) . ?
C7 C8 1.195(7) . ?
C13 C18 1.395(7) . ?
C18 C17 1.392(9) . ?
C15 C16 1.387(8) . ?
C16 C17 1.363(10) . ?

loop_
_geom_hbond_atom_site_label_D
_geom_hbond_atom_site_label_H
_geom_hbond_atom_site_label_A
_geom_hbond_distance_DH
_geom_hbond_distance_HA
_geom_hbond_distance_DA
_geom_hbond_angle_DHA
_geom_hbond_site_symmetry_A
_geom_hbond_publ_flag
C6 H6 O12 0.95 2.25 2.863(6) 121.2 . yes
